data_7021667
loop_
_publ_author_name
'Lorber, Christian'
'Vendier, Laure'

_publ_section_title
;
 Novel aspects of the transamination reaction between Ti(NMe2)4 and
 primary amines.
;
_journal_issue 34
_journal_name_full 'Dalton transactions (Cambridge, England : 2003)'
_journal_page_first 12203
_journal_page_last 12219
_journal_paper_doi 10.1039/c3dt50840d
_journal_volume 42
_journal_year 2013
_chemical_absolute_configuration ad
_chemical_compound_source 'synthesis as described'
_chemical_formula_moiety 'C14 H12 Cl4 N3 V1'
_chemical_formula_sum 'C14 H14 Cl4 N3 V'
_chemical_formula_weight 417.02
_chemical_name_systematic
;
 ?
;
_space_group_IT_number 43
_symmetry_cell_setting orthorhombic
_symmetry_Int_Tables_number 43
_symmetry_space_group_name_Hall 'F 2 -2d'
_symmetry_space_group_name_H-M 'F d d 2'
_atom_sites_solution_hydrogens geom
_atom_sites_solution_primary direct
_atom_sites_solution_secondary difmap
_cell_angle_alpha 90
_cell_angle_beta 90
_cell_angle_gamma 90
_cell_formula_units_Z 16
_cell_length_a 23.961(5)
_cell_length_b 32.093(6)
_cell_length_c 8.9451(18)
_cell_measurement_reflns_used 4788
_cell_measurement_temperature 180(2)
_cell_measurement_theta_max 32.0956
_cell_measurement_theta_min 2.5446
_cell_measurement_wavelength 0.71073
_cell_volume 6879(2)
_computing_cell_refinement 'CrysAlis RED, Oxford Diffraction Ltd.'
_computing_data_collection 'CrysAlis CCD, Oxford Diffraction Ltd.'
_computing_data_reduction 'CrysAlis RED, Oxford Diffraction Ltd.'
_computing_molecular_graphics 'Ortep-3 for Windows (Farrugia, 1997)'
_computing_publication_material 'WinGX publication routines (Farrugia, 1999)'
_computing_structure_refinement 'SHELXL-97 (Sheldrick, 1997)'
_computing_structure_solution 'SHELXS-97 (Sheldrick, 1997)'
_diffrn_ambient_temperature 180(2)
_diffrn_measured_fraction_theta_full 0.998
_diffrn_measured_fraction_theta_max 0.962
_diffrn_measurement_device_type 'Oxford-Diffraction XCALIBUR'
_diffrn_measurement_method \w-\f
_diffrn_orient_matrix_UB_11 -0.0600051941
_diffrn_orient_matrix_UB_12 0.0183516362
_diffrn_orient_matrix_UB_13 -0.0045592516
_diffrn_orient_matrix_UB_21 0.0517871912
_diffrn_orient_matrix_UB_22 0.0215761865
_diffrn_orient_matrix_UB_23 -0.0045264792
_diffrn_orient_matrix_UB_31 0.0018702122
_diffrn_orient_matrix_UB_32 -0.0085871932
_diffrn_orient_matrix_UB_33 -0.0211137574
_diffrn_radiation_monochromator graphite
_diffrn_radiation_source 'fine-focus sealed tube'
_diffrn_radiation_type MoK\a
_diffrn_radiation_wavelength 0.71073
_diffrn_reflns_av_R_equivalents 0.0404
_diffrn_reflns_av_unetI/netI 0.0748
_diffrn_reflns_limit_h_max 35
_diffrn_reflns_limit_h_min -34
_diffrn_reflns_limit_k_max 34
_diffrn_reflns_limit_k_min -47
_diffrn_reflns_limit_l_max 13
_diffrn_reflns_limit_l_min -13
_diffrn_reflns_number 17470
_diffrn_reflns_theta_full 25
_diffrn_reflns_theta_max 32.17
_diffrn_reflns_theta_min 3.06
_diffrn_standards_decay_% 0
_diffrn_standards_interval_count 0
_diffrn_standards_interval_time 0
_diffrn_standards_number 0
_exptl_absorpt_coefficient_mu 1.196
_exptl_absorpt_correction_T_max 0.8912
_exptl_absorpt_correction_T_min 0.7926
_exptl_absorpt_correction_type multi-scan
_exptl_absorpt_process_details
;
        [c.f. r.h. blessing, acta cryst. (1995), a51, 33-38]
;
_exptl_crystal_colour black
_exptl_crystal_density_diffrn 1.611
_exptl_crystal_density_method 'not measured'
_exptl_crystal_description losange
_exptl_crystal_F_000 3360
_exptl_crystal_size_max 0.25
_exptl_crystal_size_mid 0.236
_exptl_crystal_size_min 0.099
_refine_diff_density_max 0.373
_refine_diff_density_min -0.512
_refine_diff_density_rms 0.105
_refine_ls_abs_structure_details 'Flack H D (1983), Acta Cryst. A39, 876-881'
_refine_ls_abs_structure_Flack -0.02(2)
_refine_ls_extinction_method none
_refine_ls_goodness_of_fit_ref 0.884
_refine_ls_hydrogen_treatment constr
_refine_ls_matrix_type full
_refine_ls_number_parameters 201
_refine_ls_number_reflns 5691
_refine_ls_number_restraints 1
_refine_ls_restrained_S_all 0.884
_refine_ls_R_factor_all 0.0549
_refine_ls_R_factor_gt 0.0347
_refine_ls_shift/su_max 0.002
_refine_ls_shift/su_mean 0
_refine_ls_structure_factor_coef Fsqd
_refine_ls_weighting_details 'calc w=1/[\s^2^(Fo^2^)+(0.0401P)^2^+0.0000P] where P=(Fo^2^+2Fc^2^)/3'
_refine_ls_weighting_scheme calc
_refine_ls_wR_factor_gt 0.0789
_refine_ls_wR_factor_ref 0.0833
_reflns_number_gt 3938
_reflns_number_total 5691
_reflns_threshold_expression >2sigma(I)
_cod_data_source_file c3dt50840d.txt
_cod_data_source_block '[V(N-2,6-Cl2-C6H3)(NMe2)(NH-2,6-Cl2-C6H3)]2'
_cod_database_code 7021667

loop_
_symmetry_equiv_pos_as_xyz
'x, y, z'
'-x, -y, z'
'-x+1/4, y+1/4, z+1/4'
'x+1/4, -y+1/4, z+1/4'
'x, y+1/2, z+1/2'
'-x, -y+1/2, z+1/2'
'-x+1/4, y+3/4, z+3/4'
'x+1/4, -y+3/4, z+3/4'
'x+1/2, y, z+1/2'
'-x+1/2, -y, z+1/2'
'-x+3/4, y+1/4, z+3/4'
'x+3/4, -y+1/4, z+3/4'
'x+1/2, y+1/2, z'
'-x+1/2, -y+1/2, z'
'-x+3/4, y+3/4, z+1/4'
'x+3/4, -y+3/4, z+1/4'

loop_
_atom_site_label
_atom_site_type_symbol
_atom_site_fract_x
_atom_site_fract_y
_atom_site_fract_z
_atom_site_U_iso_or_equiv
_atom_site_adp_type
_atom_site_occupancy
_atom_site_symmetry_multiplicity
_atom_site_calc_flag
_atom_site_refinement_flags
N2 N 1.19474(8) 0.24004(6) 1.2685(2) 0.0215(5) Uani 1 1 d .
C2 C 1.14047(10) 0.23221(7) 1.2214(3) 0.0238(5) Uani 1 1 d .
C3 C 1.12756(12) 0.22004(9) 1.0741(3) 0.0313(7) Uani 1 1 d .
C4 C 1.07383(13) 0.20988(9) 1.0299(4) 0.0397(7) Uani 1 1 d .
H4 H 1.0668 0.2009 0.9305 0.048 Uiso 1 1 calc R
C5 C 1.03070(13) 0.21289(10) 1.1314(5) 0.0444(8) Uani 1 1 d .
H5 H 0.994 0.2051 1.1026 0.053 Uiso 1 1 calc R
C6 C 1.04043(11) 0.22703(9) 1.2730(4) 0.0377(8) Uani 1 1 d .
H6 H 1.0103 0.2306 1.341 0.045 Uiso 1 1 calc R
C7 C 1.09467(11) 0.23623(8) 1.3170(3) 0.0291(6) Uani 1 1 d .
N3 N 1.19539(9) 0.31543(7) 1.1314(3) 0.0270(5) Uani 1 1 d .
H3A H 1.1904 0.295 1.0606 0.032 Uiso 1 1 calc R
H3B H 1.1608 0.3197 1.1736 0.032 Uiso 1 1 calc R
C9 C 1.20556(11) 0.35073(8) 1.0512(3) 0.0268(6) Uani 1 1 d .
C10 C 1.17214(13) 0.36580(9) 0.9350(3) 0.0336(7) Uani 1 1 d .
C11 C 1.18436(15) 0.40179(9) 0.8561(4) 0.0421(8) Uani 1 1 d .
H11 H 1.1601 0.4114 0.7794 0.05 Uiso 1 1 calc R
C12 C 1.23272(15) 0.42361(10) 0.8911(4) 0.0443(8) Uani 1 1 d .
H12 H 1.2418 0.4481 0.8369 0.053 Uiso 1 1 calc R
C13 C 1.26735(13) 0.41017(8) 1.0026(4) 0.0358(7) Uani 1 1 d .
H13 H 1.3006 0.4249 1.0256 0.043 Uiso 1 1 calc R
C14 C 1.25308(11) 0.37484(8) 1.0809(3) 0.0298(6) Uani 1 1 d .
Cl4 Cl 1.11153(3) 0.33822(3) 0.88873(10) 0.0491(2) Uani 1 1 d .
C16 C 1.26099(15) 0.30417(13) 1.6104(4) 0.0546(10) Uani 1 1 d .
H16A H 1.2355 0.2954 1.6902 0.082 Uiso 1 1 calc R
H16B H 1.2801 0.3298 1.6403 0.082 Uiso 1 1 calc R
H16C H 1.2886 0.2822 1.5924 0.082 Uiso 1 1 calc R
C17 C 1.18921(15) 0.34566(10) 1.4940(4) 0.0514(9) Uani 1 1 d .
H17A H 1.2088 0.3711 1.5248 0.077 Uiso 1 1 calc R
H17B H 1.1618 0.338 1.5706 0.077 Uiso 1 1 calc R
H17C H 1.17 0.3506 1.3989 0.077 Uiso 1 1 calc R
N1 N 1.22974(9) 0.31157(7) 1.4757(3) 0.0290(5) Uani 1 1 d .
Cl1 Cl 1.18067(4) 0.21639(3) 0.94339(8) 0.0454(2) Uani 1 1 d .
Cl2 Cl 1.10712(3) 0.25442(2) 1.49768(9) 0.03995(19) Uani 1 1 d .
Cl3 Cl 1.29506(3) 0.35696(2) 1.22540(9) 0.03504(17) Uani 1 1 d .
V1 V 1.239038(18) 0.289063(13) 1.28765(5) 0.02056(10) Uani 1 1 d .

loop_
_atom_site_aniso_label
_atom_site_aniso_U_11
_atom_site_aniso_U_22
_atom_site_aniso_U_33
_atom_site_aniso_U_23
_atom_site_aniso_U_13
_atom_site_aniso_U_12
N2 0.0203(10) 0.0198(10) 0.0243(12) 0.0008(9) 0.0004(9) -0.0012(8)
C2 0.0205(12) 0.0161(11) 0.0346(15) 0.0019(12) 0.0002(12) -0.0002(10)
C3 0.0258(14) 0.0285(14) 0.0395(17) 0.0018(13) -0.0065(12) 0.0013(11)
C4 0.0358(16) 0.0353(16) 0.0481(19) 0.0038(15) -0.0209(16) -0.0045(13)
C5 0.0238(15) 0.0367(17) 0.073(2) 0.0096(17) -0.0159(17) -0.0033(13)
C6 0.0203(13) 0.0329(16) 0.060(2) 0.0127(16) 0.0036(15) 0.0006(11)
C7 0.0240(14) 0.0220(13) 0.0414(17) 0.0037(12) 0.0028(12) 0.0010(11)
N3 0.0254(12) 0.0263(12) 0.0294(12) 0.0026(10) -0.0007(11) 0.0010(9)
C9 0.0277(13) 0.0253(13) 0.0273(14) 0.0025(12) 0.0060(12) 0.0053(11)
C10 0.0382(17) 0.0297(15) 0.0329(16) 0.0038(13) 0.0034(13) 0.0056(13)
C11 0.057(2) 0.0346(17) 0.0345(17) 0.0083(14) -0.0001(16) 0.0096(16)
C12 0.066(2) 0.0258(16) 0.0416(18) 0.0082(14) 0.0097(18) 0.0018(16)
C13 0.0420(17) 0.0253(15) 0.0400(18) 0.0023(13) 0.0097(15) -0.0007(12)
C14 0.0324(15) 0.0226(13) 0.0346(15) 0.0044(12) 0.0049(13) 0.0037(12)
Cl4 0.0415(5) 0.0567(5) 0.0493(5) 0.0157(4) -0.0148(4) -0.0031(4)
C16 0.058(2) 0.074(3) 0.0317(18) -0.0121(18) -0.0081(18) 0.0136(19)
C17 0.065(2) 0.0418(19) 0.047(2) -0.0148(16) 0.0068(19) 0.0155(18)
N1 0.0313(12) 0.0241(12) 0.0316(12) -0.0032(10) -0.0004(11) -0.0017(10)
Cl1 0.0451(5) 0.0617(5) 0.0292(4) -0.0079(4) -0.0019(3) -0.0002(4)
Cl2 0.0325(4) 0.0459(4) 0.0415(4) -0.0030(3) 0.0131(3) -0.0002(3)
Cl3 0.0306(4) 0.0279(3) 0.0466(4) 0.0058(3) -0.0051(3) -0.0054(3)
V1 0.01937(19) 0.02018(19) 0.0221(2) 0.00005(19) -0.00023(18) -0.00009(17)

loop_
_atom_type_symbol
_atom_type_description
_atom_type_scat_dispersion_real
_atom_type_scat_dispersion_imag
_atom_type_scat_source
C C 0.0033 0.0016 'International Tables Vol C Tables 4.2.6.8 and 6.1.1.4'
H H 0 0 'International Tables Vol C Tables 4.2.6.8 and 6.1.1.4'
N N 0.0061 0.0033 'International Tables Vol C Tables 4.2.6.8 and 6.1.1.4'
Cl Cl 0.1484 0.1585 'International Tables Vol C Tables 4.2.6.8 and 6.1.1.4'
V V 0.3005 0.5294 'International Tables Vol C Tables 4.2.6.8 and 6.1.1.4'

loop_
_geom_angle_atom_site_label_1
_geom_angle_atom_site_label_2
_geom_angle_atom_site_label_3
_geom_angle
_geom_angle_site_symmetry_1
_geom_angle_site_symmetry_3
C2 N2 V1 137.69(17) . 14_755
C2 N2 V1 134.24(17) . .
V1 N2 V1 86.04(9) 14_755 .
N2 C2 C7 122.2(3) . .
N2 C2 C3 122.6(2) . .
C7 C2 C3 115.2(2) . .
C4 C3 C2 122.4(3) . .
C4 C3 Cl1 118.3(2) . .
C2 C3 Cl1 119.3(2) . .
C5 C4 C3 119.5(3) . .
C5 C4 H4 120.3 . .
C3 C4 H4 120.3 . .
C6 C5 C4 120.4(3) . .
C6 C5 H5 119.8 . .
C4 C5 H5 119.8 . .
C5 C6 C7 119.5(3) . .
C5 C6 H6 120.2 . .
C7 C6 H6 120.2 . .
C6 C7 C2 122.8(3) . .
C6 C7 Cl2 119.6(2) . .
C2 C7 Cl2 117.6(2) . .
C9 N3 V1 130.21(19) . .
C9 N3 H3A 104.7 . .
V1 N3 H3A 104.7 . .
C9 N3 H3B 104.7 . .
V1 N3 H3B 104.7 . .
H3A N3 H3B 105.7 . .
N3 C9 C10 125.2(3) . .
N3 C9 C14 120.3(3) . .
C10 C9 C14 114.5(3) . .
C11 C10 C9 123.1(3) . .
C11 C10 Cl4 118.5(2) . .
C9 C10 Cl4 118.4(2) . .
C10 C11 C12 118.8(3) . .
C10 C11 H11 120.6 . .
C12 C11 H11 120.6 . .
C13 C12 C11 120.8(3) . .
C13 C12 H12 119.6 . .
C11 C12 H12 119.6 . .
C12 C13 C14 118.7(3) . .
C12 C13 H13 120.6 . .
C14 C13 H13 120.6 . .
C13 C14 C9 124.1(3) . .
C13 C14 Cl3 120.5(2) . .
C9 C14 Cl3 115.4(2) . .
N1 C16 H16A 109.5 . .
N1 C16 H16B 109.5 . .
H16A C16 H16B 109.5 . .
N1 C16 H16C 109.5 . .
H16A C16 H16C 109.5 . .
H16B C16 H16C 109.5 . .
N1 C17 H17A 109.5 . .
N1 C17 H17B 109.5 . .
H17A C17 H17B 109.5 . .
N1 C17 H17C 109.5 . .
H17A C17 H17C 109.5 . .
H17B C17 H17C 109.5 . .
C16 N1 C17 111.9(3) . .
C16 N1 V1 129.5(2) . .
C17 N1 V1 118.2(2) . .
C14 Cl3 V1 97.84(10) . .
N1 V1 N2 112.70(10) . 14_755
N1 V1 N2 109.75(10) . .
N2 V1 N2 93.01(9) 14_755 .
N1 V1 N3 114.90(10) . .
N2 V1 N3 128.05(10) 14_755 .
N2 V1 N3 89.73(9) . .
N1 V1 V1 114.10(7) . 14_755
N2 V1 V1 47.91(6) 14_755 14_755
N2 V1 V1 46.06(6) . 14_755
N3 V1 V1 122.52(7) . 14_755
N1 V1 Cl3 85.98(8) . .
N2 V1 Cl3 87.76(7) 14_755 .
N2 V1 Cl3 162.42(7) . .
N3 V1 Cl3 76.12(7) . .
V1 V1 Cl3 135.17(3) 14_755 .

loop_
_geom_bond_atom_site_label_1
_geom_bond_atom_site_label_2
_geom_bond_distance
_geom_bond_site_symmetry_2
N2 C2 1.390(3) .
N2 V1 1.849(2) 14_755
N2 V1 1.905(2) .
C2 C7 1.397(4) .
C2 C3 1.408(4) .
C3 C4 1.386(4) .
C3 Cl1 1.732(3) .
C4 C5 1.379(5) .
C4 H4 0.95 .
C5 C6 1.366(5) .
C5 H5 0.95 .
C6 C7 1.390(4) .
C6 H6 0.95 .
C7 Cl2 1.744(3) .
N3 C9 1.363(3) .
N3 V1 1.940(2) .
N3 H3A 0.92 .
N3 H3B 0.92 .
C9 C10 1.398(4) .
C9 C14 1.402(4) .
C10 C11 1.385(4) .
C10 Cl4 1.750(3) .
C11 C12 1.390(5) .
C11 H11 0.95 .
C12 C13 1.368(5) .
C12 H12 0.95 .
C13 C14 1.376(4) .
C13 H13 0.95 .
C14 Cl3 1.735(3) .
C16 N1 1.439(4) .
C16 H16A 0.98 .
C16 H16B 0.98 .
C16 H16C 0.98 .
C17 N1 1.472(4) .
C17 H17A 0.98 .
C17 H17B 0.98 .
C17 H17C 0.98 .
N1 V1 1.844(2) .
Cl3 V1 2.6192(9) .
V1 N2 1.849(2) 14_755
V1 V1 2.5617(10) 14_755
